data_2232029
loop_
_publ_author_name
'Momin, Mehbub I. K.'
'Koorbanally, Neil'
'Ramjugernath, Deresh'
'Bala, Muhammad D.'

_publ_section_title
;
 6-Hydroxy-2<i>H</i>-1,3-benzodioxole-5-carbaldehyde
;
_journal_coeditor_code QM2028
_journal_issue 10
_journal_name_full 'Acta Crystallographica Section E'
_journal_page_first o2681
_journal_paper_doi 10.1107/S1600536811037019
_journal_volume 67
_journal_year 2011
_chemical_formula_iupac 'C8 H6 O4'
_chemical_formula_moiety 'C8 H6 O4'
_chemical_formula_sum 'C8 H6 O4'
_chemical_formula_weight 166.13
_chemical_name_systematic
;
6-Hydroxy-2<i>H</i>-1,3-benzodioxole-5-carbaldehyde
;
_space_group_IT_number 14
_symmetry_cell_setting monoclinic
_symmetry_space_group_name_Hall '-P 2ybc'
_symmetry_space_group_name_H-M 'P 1 21/c 1'
_atom_sites_solution_hydrogens geom
_atom_sites_solution_primary direct
_atom_sites_solution_secondary difmap
_cell_angle_alpha 90.00
_cell_angle_beta 96.258(3)
_cell_angle_gamma 90.00
_cell_formula_units_Z 8
_cell_length_a 6.4916(3)
_cell_length_b 12.8242(7)
_cell_length_c 16.7122(8)
_cell_measurement_reflns_used 1671
_cell_measurement_temperature 173(2)
_cell_measurement_theta_max 26.64
_cell_measurement_theta_min 2.45
_cell_volume 1382.99(12)
_computing_cell_refinement 'SAINT-plus (Bruker, 2009)'
_computing_data_collection 'APEX2 (Bruker, 2009)'
_computing_data_reduction 'SAINT-Plus (Bruker, 2009)'
_computing_molecular_graphics 'ORTEP-3 (Farrugia, 1997)'
_computing_publication_material 'WinGX (Farrugia, 1999)'
_computing_structure_refinement 'SHELXL97 (Sheldrick, 2008)'
_computing_structure_solution 'SHELXS97 (Sheldrick, 2008)'
_diffrn_ambient_temperature 173(2)
_diffrn_measured_fraction_theta_full 1.000
_diffrn_measured_fraction_theta_max 1.000
_diffrn_measurement_device_type 'Bruker APEXII CCD'
_diffrn_measurement_method '\f and \w'
_diffrn_radiation_monochromator graphite
_diffrn_radiation_source 'fine-focus sealed tube'
_diffrn_radiation_type MoK\a
_diffrn_radiation_wavelength 0.71073
_diffrn_reflns_av_R_equivalents 0.0809
_diffrn_reflns_av_sigmaI/netI 0.0646
_diffrn_reflns_limit_h_max 8
_diffrn_reflns_limit_h_min -7
_diffrn_reflns_limit_k_max 15
_diffrn_reflns_limit_k_min -15
_diffrn_reflns_limit_l_max 20
_diffrn_reflns_limit_l_min -18
_diffrn_reflns_number 10746
_diffrn_reflns_theta_full 26.00
_diffrn_reflns_theta_max 26.00
_diffrn_reflns_theta_min 2.01
_diffrn_standards_number 0
_exptl_absorpt_coefficient_mu 0.131
_exptl_absorpt_correction_type none
_exptl_crystal_colour colourless
_exptl_crystal_density_diffrn 1.596
_exptl_crystal_density_method 'not measured'
_exptl_crystal_description needle
_exptl_crystal_F_000 688
_exptl_crystal_size_max 0.38
_exptl_crystal_size_mid 0.11
_exptl_crystal_size_min 0.10
_refine_diff_density_max 0.193
_refine_diff_density_min -0.307
_refine_ls_extinction_method none
_refine_ls_goodness_of_fit_ref 0.942
_refine_ls_hydrogen_treatment constr
_refine_ls_matrix_type full
_refine_ls_number_parameters 219
_refine_ls_number_reflns 2708
_refine_ls_number_restraints 0
_refine_ls_restrained_S_all 0.942
_refine_ls_R_factor_all 0.1125
_refine_ls_R_factor_gt 0.0454
_refine_ls_shift/su_max 0.000
_refine_ls_shift/su_mean 0.000
_refine_ls_structure_factor_coef Fsqd
_refine_ls_weighting_details 'calc w=1/[\s^2^(Fo^2^)+(0.0556P)^2^+0.0000P] where P=(Fo^2^+2Fc^2^)/3'
_refine_ls_weighting_scheme calc
_refine_ls_wR_factor_gt 0.0985
_refine_ls_wR_factor_ref 0.1250
_reflns_number_gt 1348
_reflns_number_total 2708
_reflns_threshold_expression I>2sigma(I)
_cod_data_source_file qm2028.cif
_cod_data_source_block I
_cod_original_sg_symbol_H-M 'P 21/c'
_cod_database_code 2232029
_cod_database_fobs_code 2232029

loop_
_symmetry_equiv_pos_as_xyz
'x, y, z'
'-x, y+1/2, -z+1/2'
'-x, -y, -z'
'x, -y-1/2, z-1/2'

loop_
_atom_site_type_symbol
_atom_site_label
_atom_site_fract_x
_atom_site_fract_y
_atom_site_fract_z
_atom_site_U_iso_or_equiv
_atom_site_adp_type
_atom_site_calc_flag
_atom_site_refinement_flags
_atom_site_occupancy
_atom_site_symmetry_multiplicity
C C1 0.0179(4) 0.62547(19) 0.46651(15) 0.0211(6) Uani d . 1 1
C C2 0.2306(4) 0.6144(2) 0.49173(15) 0.0221(6) Uani d . 1 1
C C3 0.3046(4) 0.6148(2) 0.57346(15) 0.0272(7) Uani d . 1 1
H H3 0.4474 0.6059 0.5915 0.033 Uiso calc R 1 1
C C4 0.1604(4) 0.6288(2) 0.62576(14) 0.0233(6) Uani d . 1 1
C C5 -0.0500(4) 0.6406(2) 0.60194(15) 0.0230(6) Uani d . 1 1
C C6 -0.1269(4) 0.63872(19) 0.52350(15) 0.0225(6) Uani d . 1 1
H H6 -0.2710 0.6459 0.5073 0.027 Uiso calc R 1 1
C C7 -0.0596(4) 0.6209(2) 0.38261(16) 0.0265(7) Uani d . 1 1
H H7 -0.2052 0.6268 0.3691 0.032 Uiso calc R 1 1
C C8 -0.0031(5) 0.6428(2) 0.73701(16) 0.0328(7) Uani d . 1 1
H H8A -0.0324 0.5811 0.7695 0.039 Uiso calc R 1 1
H H8B -0.0048 0.7056 0.7714 0.039 Uiso calc R 1 1
C C9 0.4907(4) 0.6181(2) 0.12152(15) 0.0240(6) Uani d . 1 1
C C10 0.2786(4) 0.6096(2) 0.09607(15) 0.0247(6) Uani d . 1 1
C C11 0.2024(4) 0.6141(2) 0.01456(14) 0.0248(7) Uani d . 1 1
H H11 0.0591 0.6072 -0.0034 0.030 Uiso calc R 1 1
C C12 0.3487(4) 0.6294(2) -0.03776(15) 0.0238(6) Uani d . 1 1
C C13 0.5577(4) 0.6389(2) -0.01390(15) 0.0236(6) Uani d . 1 1
C C14 0.6353(4) 0.6332(2) 0.06454(15) 0.0244(6) Uani d . 1 1
H H14 0.7797 0.6389 0.0807 0.029 Uiso calc R 1 1
C C15 0.5696(4) 0.6118(2) 0.20578(16) 0.0283(7) Uani d . 1 1
H H15 0.7151 0.6174 0.2196 0.034 Uiso calc R 1 1
C C16 0.5093(4) 0.6575(2) -0.14766(16) 0.0316(7) Uani d . 1 1
H H16A 0.5389 0.6056 -0.1887 0.038 Uiso calc R 1 1
H H16B 0.5077 0.7277 -0.1724 0.038 Uiso calc R 1 1
O O1 0.3710(3) 0.60201(16) 0.43841(10) 0.0301(5) Uani d . 1 1
H H1 0.3094 0.5985 0.3916 0.045 Uiso calc R 1 1
O O2 0.1955(3) 0.63205(16) 0.70789(10) 0.0353(5) Uani d . 1 1
O O3 -0.1564(3) 0.65199(16) 0.66900(10) 0.0343(5) Uani d . 1 1
O O4 0.0485(3) 0.60984(15) 0.32659(10) 0.0314(5) Uani d . 1 1
O O5 0.1369(3) 0.59693(17) 0.14948(11) 0.0336(5) Uani d . 1 1
H H5 0.1983 0.5920 0.1962 0.050 Uiso calc R 1 1
O O6 0.3117(3) 0.63578(15) -0.11966(11) 0.0331(5) Uani d . 1 1
O O7 0.6644(3) 0.65268(16) -0.08064(10) 0.0330(5) Uani d . 1 1
O O8 0.4600(3) 0.59961(16) 0.26055(11) 0.0357(5) Uani d . 1 1

loop_
_atom_site_aniso_label
_atom_site_aniso_U_11
_atom_site_aniso_U_22
_atom_site_aniso_U_33
_atom_site_aniso_U_12
_atom_site_aniso_U_13
_atom_site_aniso_U_23
C1 0.0199(15) 0.0198(14) 0.0233(15) 0.0015(12) 0.0015(12) 0.0026(11)
C2 0.0210(15) 0.0221(15) 0.0235(15) -0.0035(12) 0.0041(12) 0.0004(11)
C3 0.0176(15) 0.0323(17) 0.0310(17) -0.0011(13) 0.0000(13) 0.0009(12)
C4 0.0250(16) 0.0266(15) 0.0182(15) -0.0003(13) 0.0010(12) -0.0011(11)
C5 0.0215(15) 0.0252(15) 0.0238(16) 0.0018(13) 0.0088(12) -0.0026(12)
C6 0.0158(14) 0.0247(15) 0.0262(15) 0.0011(13) -0.0016(12) 0.0006(12)
C7 0.0236(16) 0.0246(16) 0.0302(17) 0.0002(13) -0.0020(13) 0.0032(12)
C8 0.0281(17) 0.0458(19) 0.0248(16) 0.0026(15) 0.0042(13) -0.0019(14)
C9 0.0256(15) 0.0238(15) 0.0225(15) 0.0029(14) 0.0014(12) -0.0019(12)
C10 0.0223(16) 0.0248(15) 0.0276(16) 0.0002(13) 0.0055(12) 0.0007(12)
C11 0.0154(14) 0.0319(17) 0.0263(16) 0.0005(13) -0.0009(12) 0.0011(12)
C12 0.0261(16) 0.0254(15) 0.0191(14) 0.0010(13) -0.0006(12) 0.0000(12)
C13 0.0223(15) 0.0252(15) 0.0238(16) -0.0007(13) 0.0049(12) 0.0015(12)
C14 0.0156(14) 0.0278(16) 0.0297(16) -0.0017(13) 0.0020(12) -0.0001(12)
C15 0.0228(15) 0.0339(17) 0.0282(16) 0.0023(14) 0.0024(13) -0.0019(13)
C16 0.0290(17) 0.0385(17) 0.0281(17) -0.0045(15) 0.0073(14) 0.0025(13)
O1 0.0191(11) 0.0496(13) 0.0217(11) 0.0002(10) 0.0035(8) 0.0014(10)
O2 0.0234(12) 0.0598(14) 0.0224(11) 0.0034(10) 0.0015(9) -0.0048(10)
O3 0.0238(11) 0.0573(15) 0.0225(11) 0.0067(10) 0.0053(9) -0.0045(10)
O4 0.0321(12) 0.0414(12) 0.0217(11) 0.0012(10) 0.0068(9) 0.0020(9)
O5 0.0208(11) 0.0557(14) 0.0252(11) -0.0006(10) 0.0061(9) 0.0015(10)
O6 0.0271(12) 0.0484(13) 0.0232(11) -0.0025(10) -0.0003(9) 0.0039(9)
O7 0.0257(12) 0.0508(14) 0.0231(11) -0.0075(10) 0.0051(9) 0.0011(9)
O8 0.0335(13) 0.0493(14) 0.0250(11) 0.0020(11) 0.0062(9) -0.0010(10)

loop_
_atom_type_symbol
_atom_type_description
_atom_type_scat_dispersion_real
_atom_type_scat_dispersion_imag
_atom_type_scat_source
C C 0.0033 0.0016 'International Tables Vol C Tables 4.2.6.8 and 6.1.1.4'
H H 0.0000 0.0000 'International Tables Vol C Tables 4.2.6.8 and 6.1.1.4'
O O 0.0106 0.0060 'International Tables Vol C Tables 4.2.6.8 and 6.1.1.4'

loop_
_geom_angle_atom_site_label_1
_geom_angle_atom_site_label_2
_geom_angle_atom_site_label_3
_geom_angle
C2 C1 C6 120.8(2)
C2 C1 C7 121.0(2)
C6 C1 C7 118.2(3)
O1 C2 C3 117.4(2)
O1 C2 C1 121.7(2)
C3 C2 C1 120.9(2)
C4 C3 C2 116.2(3)
C4 C3 H3 121.9
C2 C3 H3 121.9
C3 C4 O2 126.7(3)
C3 C4 C5 123.7(2)
O2 C4 C5 109.6(2)
C6 C5 O3 128.5(3)
C6 C5 C4 121.6(2)
O3 C5 C4 109.9(2)
C5 C6 C1 116.8(3)
C5 C6 H6 121.6
C1 C6 H6 121.6
O4 C7 C1 125.1(3)
O4 C7 H7 117.5
C1 C7 H7 117.5
O3 C8 O2 108.1(2)
O3 C8 H8A 110.1
O2 C8 H8A 110.1
O3 C8 H8B 110.1
O2 C8 H8B 110.1
H8A C8 H8B 108.4
C10 C9 C14 120.4(2)
C10 C9 C15 121.6(2)
C14 C9 C15 118.0(3)
O5 C10 C11 116.8(2)
O5 C10 C9 121.5(2)
C11 C10 C9 121.6(2)
C12 C11 C10 115.5(3)
C12 C11 H11 122.3
C10 C11 H11 122.3
O6 C12 C11 126.0(3)
O6 C12 C13 110.2(2)
C11 C12 C13 123.8(2)
C14 C13 C12 121.7(2)
C14 C13 O7 128.3(3)
C12 C13 O7 109.9(2)
C13 C14 C9 116.9(3)
C13 C14 H14 121.5
C9 C14 H14 121.5
O8 C15 C9 124.0(3)
O8 C15 H15 118.0
C9 C15 H15 118.0
O7 C16 O6 108.3(2)
O7 C16 H16A 110.0
O6 C16 H16A 110.0
O7 C16 H16B 110.0
O6 C16 H16B 110.0
H16A C16 H16B 108.4
C2 O1 H1 109.5
C4 O2 C8 106.6(2)
C5 O3 C8 105.6(2)
C10 O5 H5 109.5
C12 O6 C16 105.8(2)
C13 O7 C16 105.4(2)

loop_
_geom_bond_atom_site_label_1
_geom_bond_atom_site_label_2
_geom_bond_distance
C1 C2 1.407(4)
C1 C6 1.419(3)
C1 C7 1.438(4)
C2 O1 1.351(3)
C2 C3 1.398(3)
C3 C4 1.360(3)
C3 H3 0.9500
C4 O2 1.367(3)
C4 C5 1.389(4)
C5 C6 1.351(3)
C5 O3 1.387(3)
C6 H6 0.9500
C7 O4 1.238(3)
C7 H7 0.9500
C8 O3 1.432(3)
C8 O2 1.433(3)
C8 H8A 0.9900
C8 H8B 0.9900
C9 C10 1.400(4)
C9 C14 1.422(3)
C9 C15 1.447(4)
C10 O5 1.360(3)
C10 C11 1.399(3)
C11 C12 1.373(4)
C11 H11 0.9500
C12 O6 1.366(3)
C12 C13 1.378(4)
C13 C14 1.354(4)
C13 O7 1.387(3)
C14 H14 0.9500
C15 O8 1.229(3)
C15 H15 0.9500
C16 O7 1.423(3)
C16 O6 1.440(3)
C16 H16A 0.9900
C16 H16B 0.9900
O1 H1 0.8400
O5 H5 0.8400

loop_
_geom_hbond_atom_site_label_D
_geom_hbond_atom_site_label_H
_geom_hbond_atom_site_label_A
_geom_hbond_distance_DH
_geom_hbond_distance_HA
_geom_hbond_distance_DA
_geom_hbond_angle_DHA
O1 H1 O4 0.84 1.92 2.652(3) 145.7
O5 H5 O8 0.84 1.91 2.645(3) 145.3

loop_
_geom_torsion_atom_site_label_1
_geom_torsion_atom_site_label_2
_geom_torsion_atom_site_label_3
_geom_torsion_atom_site_label_4
_geom_torsion
C6 C1 C2 O1 -179.8(2)
C7 C1 C2 O1 1.9(4)
C6 C1 C2 C3 0.8(4)
C7 C1 C2 C3 -177.5(2)
O1 C2 C3 C4 179.1(2)
C1 C2 C3 C4 -1.4(4)
C2 C3 C4 O2 180.0(2)
C2 C3 C4 C5 1.1(4)
C3 C4 C5 C6 0.0(4)
O2 C4 C5 C6 -179.0(2)
C3 C4 C5 O3 179.2(3)
O2 C4 C5 O3 0.2(3)
O3 C5 C6 C1 -179.8(2)
C4 C5 C6 C1 -0.7(4)
C2 C1 C6 C5 0.3(4)
C7 C1 C6 C5 178.7(2)
C2 C1 C7 O4 -1.8(4)
C6 C1 C7 O4 179.8(3)
C14 C9 C10 O5 -178.8(3)
C15 C9 C10 O5 1.2(4)
C14 C9 C10 C11 0.9(4)
C15 C9 C10 C11 -179.1(3)
O5 C10 C11 C12 178.5(2)
C9 C10 C11 C12 -1.2(4)
C10 C11 C12 O6 179.6(2)
C10 C11 C12 C13 0.6(4)
O6 C12 C13 C14 -178.7(2)
C11 C12 C13 C14 0.4(4)
O6 C12 C13 O7 0.4(3)
C11 C12 C13 O7 179.5(2)
C12 C13 C14 C9 -0.8(4)
O7 C13 C14 C9 -179.6(2)
C10 C9 C14 C13 0.1(4)
C15 C9 C14 C13 -179.9(2)
C10 C9 C15 O8 -0.5(4)
C14 C9 C15 O8 179.5(3)
C3 C4 O2 C8 -177.1(3)
C5 C4 O2 C8 2.0(3)
O3 C8 O2 C4 -3.3(3)
C6 C5 O3 C8 176.9(3)
C4 C5 O3 C8 -2.2(3)
O2 C8 O3 C5 3.4(3)
C11 C12 O6 C16 177.0(3)
C13 C12 O6 C16 -3.9(3)
O7 C16 O6 C12 6.0(3)
C14 C13 O7 C16 -177.7(3)
C12 C13 O7 C16 3.4(3)
O6 C16 O7 C13 -5.7(3)

loop_
_cod_related_entry_id
_cod_related_entry_database
_cod_related_entry_code
1 ChemSpider 5142778
